data_2230212
loop_
_publ_author_name
'Liu, Li-Qiang'
'Yang, Jing-Kui'

_publ_section_title
;
 <i>rac</i>-2,2'-(Thiane-2,6-diyl)bis[1-(4-bromophenyl)ethanone]
;
_journal_coeditor_code ZS2103
_journal_issue 5
_journal_name_full 'Acta Crystallographica Section E'
_journal_page_first o1047
_journal_paper_doi 10.1107/S1600536811011792
_journal_volume 67
_journal_year 2011
_chemical_formula_iupac 'C21 H20 Br2 O2 S'
_chemical_formula_moiety 'C21 H20 Br2 O2 S'
_chemical_formula_sum 'C21 H20 Br2 O2 S'
_chemical_formula_weight 496.25
_chemical_name_systematic
;
<i>rac</i>-2,2'-(Thiane-2,6-diyl)bis[1-(4-bromophenyl)ethanone]
;
_space_group_IT_number 2
_symmetry_cell_setting triclinic
_symmetry_space_group_name_Hall '-P 1'
_symmetry_space_group_name_H-M 'P -1'
_atom_sites_solution_hydrogens geom
_atom_sites_solution_primary direct
_atom_sites_solution_secondary difmap
_audit_creation_method SHELXL-97
_cell_angle_alpha 71.14(3)
_cell_angle_beta 79.45(4)
_cell_angle_gamma 79.52(4)
_cell_formula_units_Z 2
_cell_length_a 6.484(4)
_cell_length_b 12.970(5)
_cell_length_c 13.076(4)
_cell_measurement_reflns_used 45
_cell_measurement_temperature 295(2)
_cell_measurement_theta_max 12.41
_cell_measurement_theta_min 5.63
_cell_volume 1014.1(8)
_computing_cell_refinement 'XSCANS (Bruker, 1997)'
_computing_data_collection 'XSCANS (Bruker, 1997)'
_computing_data_reduction 'XSCANS (Bruker, 1997)'
_computing_molecular_graphics 'SHELXTL (Sheldrick, 2008)'
_computing_publication_material 'SHELXTL (Sheldrick, 2008)'
_computing_structure_refinement 'SHELXL97 (Sheldrick, 2008)'
_computing_structure_solution 'SHELXS97 (Sheldrick, 2008)'
_diffrn_ambient_temperature 295(2)
_diffrn_measured_fraction_theta_full 0.986
_diffrn_measured_fraction_theta_max 0.986
_diffrn_measurement_device_type 'Siemens P4 four-circle diffractometer'
_diffrn_measurement_method '\w scans'
_diffrn_radiation_monochromator graphite
_diffrn_radiation_source 'fine-focus sealed tube'
_diffrn_radiation_type MoK\a
_diffrn_radiation_wavelength 0.71073
_diffrn_reflns_av_R_equivalents 0.0323
_diffrn_reflns_av_sigmaI/netI 0.0631
_diffrn_reflns_limit_h_max 7
_diffrn_reflns_limit_h_min -1
_diffrn_reflns_limit_k_max 14
_diffrn_reflns_limit_k_min -14
_diffrn_reflns_limit_l_max 15
_diffrn_reflns_limit_l_min -15
_diffrn_reflns_number 4549
_diffrn_reflns_theta_full 25.05
_diffrn_reflns_theta_max 25.05
_diffrn_reflns_theta_min 1.97
_diffrn_standards_decay_% 0
_diffrn_standards_interval_count 97
_diffrn_standards_number 3
_exptl_absorpt_coefficient_mu 4.112
_exptl_absorpt_correction_T_max 0.4585
_exptl_absorpt_correction_T_min 0.3807
_exptl_absorpt_correction_type psi-scan
_exptl_absorpt_process_details '(North <i>et al.</i>, 1968)'
_exptl_crystal_colour colorless
_exptl_crystal_density_diffrn 1.625
_exptl_crystal_density_method 'not measured'
_exptl_crystal_description prism
_exptl_crystal_F_000 496
_exptl_crystal_size_max 0.40
_exptl_crystal_size_mid 0.30
_exptl_crystal_size_min 0.20
_refine_diff_density_max 0.514
_refine_diff_density_min -0.410
_refine_ls_extinction_method none
_refine_ls_goodness_of_fit_ref 1.071
_refine_ls_hydrogen_treatment constr
_refine_ls_matrix_type full
_refine_ls_number_parameters 235
_refine_ls_number_reflns 3548
_refine_ls_number_restraints 0
_refine_ls_restrained_S_all 1.071
_refine_ls_R_factor_all 0.1023
_refine_ls_R_factor_gt 0.0545
_refine_ls_shift/su_max 0.001
_refine_ls_shift/su_mean 0.000
_refine_ls_structure_factor_coef Fsqd
_refine_ls_weighting_details 'calc w=1/[\s^2^(Fo^2^)+(0.0010P)^2^+2.00P] where P=(Fo^2^+2Fc^2^)/3'
_refine_ls_weighting_scheme calc
_refine_ls_wR_factor_gt 0.0966
_refine_ls_wR_factor_ref 0.1123
_reflns_number_gt 2220
_reflns_number_total 3548
_reflns_threshold_expression I>2\s(I)
_cod_data_source_file zs2103.cif
_cod_data_source_block I
_cod_original_cell_volume 1014.1(7)
_cod_database_code 2230212
_cod_database_fobs_code 2230212

loop_
_symmetry_equiv_pos_as_xyz
'x, y, z'
'-x, -y, -z'

loop_
_atom_site_type_symbol
_atom_site_label
_atom_site_fract_x
_atom_site_fract_y
_atom_site_fract_z
_atom_site_U_iso_or_equiv
_atom_site_adp_type
_atom_site_calc_flag
_atom_site_refinement_flags
_atom_site_occupancy
_atom_site_disorder_assembly
_atom_site_disorder_group
Br Br1 0.47955(9) 1.39832(4) 0.65329(4) 0.08336(16) Uani d . 1 . .
Br Br2 0.87756(10) 0.46636(4) -0.19734(4) 0.09195(19) Uani d . 1 . .
S S1 0.35503(17) 0.97967(9) 0.19248(8) 0.0594(3) Uani d . 1 . .
O O1 -0.0519(5) 1.2370(2) 0.3377(2) 0.0755(9) Uani d . 1 . .
O O2 0.0963(5) 0.8256(2) -0.0195(2) 0.0740(9) Uani d . 1 . .
C C1 0.2190(6) 1.2490(3) 0.4300(3) 0.0477(10) Uani d . 1 . .
C C2 0.4267(6) 1.2193(3) 0.4523(3) 0.0596(12) Uani d . 1 . .
H H2A 0.5153 1.1687 0.4220 0.071 Uiso calc R 1 . .
C C3 0.5051(7) 1.2633(3) 0.5185(3) 0.0673(13) Uani d . 1 . .
H H3A 0.6453 1.2438 0.5316 0.081 Uiso calc R 1 . .
C C4 0.3711(6) 1.3365(3) 0.5645(3) 0.0559(11) Uani d . 1 . .
C C5 0.1643(7) 1.3678(3) 0.5447(3) 0.0597(12) Uani d . 1 . .
H H5A 0.0760 1.4175 0.5764 0.072 Uiso calc R 1 . .
C C6 0.0894(7) 1.3245(3) 0.4772(3) 0.0568(12) Uani d . 1 . .
H H6A -0.0499 1.3460 0.4630 0.068 Uiso calc R 1 . .
C C7 0.1259(7) 1.2030(3) 0.3601(3) 0.0543(11) Uani d . 1 . .
C C8 0.2614(6) 1.1124(3) 0.3196(3) 0.0557(11) Uani d . 1 . .
H H8A 0.3138 1.0552 0.3815 0.067 Uiso calc R 1 . .
H H8B 0.3829 1.1420 0.2711 0.067 Uiso calc R 1 . .
C C9 0.1493(6) 1.0605(3) 0.2598(3) 0.0494(10) Uani d . 1 . .
H H9A 0.0776 1.1190 0.2042 0.059 Uiso calc R 1 . .
C C10 -0.0111(6) 0.9885(3) 0.3336(3) 0.0601(12) Uani d . 1 . .
H H10A -0.1162 1.0322 0.3709 0.072 Uiso calc R 1 . .
H H10B 0.0599 0.9303 0.3884 0.072 Uiso calc R 1 . .
C C11 -0.1229(6) 0.9372(3) 0.2727(3) 0.0650(13) Uani d . 1 . .
H H11A -0.2286 0.8956 0.3238 0.078 Uiso calc R 1 . .
H H11B -0.1954 0.9953 0.2184 0.078 Uiso calc R 1 . .
C C12 0.0287(6) 0.8618(3) 0.2168(3) 0.0588(12) Uani d . 1 . .
H H12A -0.0519 0.8293 0.1826 0.071 Uiso calc R 1 . .
H H12B 0.0979 0.8027 0.2717 0.071 Uiso calc R 1 . .
C C13 0.1970(6) 0.9190(3) 0.1311(3) 0.0517(11) Uani d . 1 . .
H H13A 0.1284 0.9771 0.0739 0.062 Uiso calc R 1 . .
C C14 0.3569(6) 0.8426(3) 0.0794(3) 0.0561(12) Uani d . 1 . .
H H14A 0.4755 0.8815 0.0400 0.067 Uiso calc R 1 . .
H H14B 0.4100 0.7805 0.1374 0.067 Uiso calc R 1 . .
C C15 0.2757(7) 0.7987(3) 0.0020(3) 0.0543(12) Uani d . 1 . .
C C16 0.4289(6) 0.7209(3) -0.0478(3) 0.0530(11) Uani d . 1 . .
C C17 0.3596(7) 0.6792(3) -0.1196(3) 0.0645(13) Uani d . 1 . .
H H17A 0.2225 0.7017 -0.1372 0.077 Uiso calc R 1 . .
C C18 0.4938(7) 0.6047(3) -0.1650(3) 0.0667(13) Uani d . 1 . .
H H18A 0.4479 0.5780 -0.2137 0.080 Uiso calc R 1 . .
C C19 0.6922(7) 0.5709(3) -0.1379(3) 0.0646(13) Uani d . 1 . .
C C20 0.7680(8) 0.6127(3) -0.0700(3) 0.0719(14) Uani d . 1 . .
H H20A 0.9069 0.5912 -0.0550 0.086 Uiso calc R 1 . .
C C21 0.6352(7) 0.6872(3) -0.0241(3) 0.0657(13) Uani d . 1 . .
H H21A 0.6846 0.7148 0.0229 0.079 Uiso calc R 1 . .

loop_
_atom_site_aniso_label
_atom_site_aniso_U_11
_atom_site_aniso_U_22
_atom_site_aniso_U_33
_atom_site_aniso_U_12
_atom_site_aniso_U_13
_atom_site_aniso_U_23
Br1 0.1169(4) 0.0718(3) 0.0768(3) -0.0107(3) -0.0346(3) -0.0323(2)
Br2 0.1217(5) 0.0730(3) 0.0745(3) 0.0071(3) 0.0042(3) -0.0334(2)
S1 0.0517(6) 0.0715(6) 0.0667(6) -0.0140(5) -0.0006(5) -0.0374(5)
O1 0.0630(18) 0.0824(17) 0.0972(18) 0.0060(16) -0.0260(15) -0.0490(15)
O2 0.0769(19) 0.0751(17) 0.0793(17) 0.0154(16) -0.0348(15) -0.0364(14)
C1 0.051(2) 0.0488(19) 0.0465(19) -0.0129(18) -0.0055(17) -0.0160(16)
C2 0.049(2) 0.067(2) 0.067(2) -0.004(2) 0.000(2) -0.0335(19)
C3 0.063(3) 0.075(3) 0.074(3) -0.010(2) -0.014(2) -0.033(2)
C4 0.070(3) 0.053(2) 0.050(2) -0.016(2) -0.013(2) -0.0154(17)
C5 0.076(3) 0.050(2) 0.052(2) 0.003(2) -0.011(2) -0.0193(17)
C6 0.058(3) 0.055(2) 0.056(2) -0.001(2) -0.012(2) -0.0159(18)
C7 0.055(2) 0.055(2) 0.053(2) -0.007(2) -0.0016(19) -0.0191(17)
C8 0.056(2) 0.060(2) 0.058(2) -0.013(2) -0.0022(19) -0.0272(17)
C9 0.043(2) 0.057(2) 0.0519(19) -0.0110(18) -0.0026(17) -0.0212(17)
C10 0.056(2) 0.064(2) 0.061(2) -0.012(2) 0.004(2) -0.0246(19)
C11 0.052(2) 0.070(3) 0.072(3) -0.017(2) 0.000(2) -0.019(2)
C12 0.063(3) 0.058(2) 0.059(2) -0.024(2) -0.005(2) -0.0159(19)
C13 0.057(2) 0.051(2) 0.0507(19) -0.0033(19) -0.0162(18) -0.0179(16)
C14 0.063(3) 0.055(2) 0.055(2) -0.010(2) -0.011(2) -0.0196(18)
C15 0.072(3) 0.0383(19) 0.052(2) -0.006(2) -0.013(2) -0.0118(16)
C16 0.066(3) 0.0443(19) 0.051(2) -0.0110(19) -0.0120(19) -0.0125(17)
C17 0.074(3) 0.065(2) 0.060(2) -0.010(2) -0.016(2) -0.0232(19)
C18 0.080(3) 0.068(2) 0.064(2) -0.016(2) -0.011(2) -0.0317(19)
C19 0.083(3) 0.054(2) 0.053(2) -0.007(2) 0.001(2) -0.0183(19)
C20 0.078(3) 0.063(2) 0.074(3) 0.004(2) -0.013(2) -0.026(2)
C21 0.075(3) 0.068(2) 0.061(2) -0.007(2) -0.015(2) -0.0262(19)

loop_
_atom_type_symbol
_atom_type_description
_atom_type_scat_dispersion_real
_atom_type_scat_dispersion_imag
_atom_type_scat_source
C C 0.0033 0.0016 'International Tables Vol C Tables 4.2.6.8 and 6.1.1.4'
H H 0.0000 0.0000 'International Tables Vol C Tables 4.2.6.8 and 6.1.1.4'
O O 0.0106 0.0060 'International Tables Vol C Tables 4.2.6.8 and 6.1.1.4'
S S 0.1246 0.1234 'International Tables Vol C Tables 4.2.6.8 and 6.1.1.4'
Br Br -0.2901 2.4595 'International Tables Vol C Tables 4.2.6.8 and 6.1.1.4'

loop_
_geom_angle_atom_site_label_1
_geom_angle_atom_site_label_2
_geom_angle_atom_site_label_3
_geom_angle_site_symmetry_1
_geom_angle_site_symmetry_3
_geom_angle
_geom_angle_publ_flag
C9 S1 C13 . . 101.01(18) ?
C2 C1 C6 . . 117.9(4) ?
C2 C1 C7 . . 123.7(4) ?
C6 C1 C7 . . 118.4(4) ?
C3 C2 C1 . . 121.6(4) ?
C3 C2 H2A . . 119.2 ?
C1 C2 H2A . . 119.2 ?
C4 C3 C2 . . 118.6(4) ?
C4 C3 H3A . . 120.7 ?
C2 C3 H3A . . 120.7 ?
C5 C4 C3 . . 121.6(4) ?
C5 C4 Br1 . . 119.8(3) ?
C3 C4 Br1 . . 118.6(3) ?
C4 C5 C6 . . 119.1(4) ?
C4 C5 H5A . . 120.5 ?
C6 C5 H5A . . 120.5 ?
C5 C6 C1 . . 121.2(4) ?
C5 C6 H6A . . 119.4 ?
C1 C6 H6A . . 119.4 ?
O1 C7 C1 . . 120.8(4) ?
O1 C7 C8 . . 121.6(4) ?
C1 C7 C8 . . 117.6(3) ?
C7 C8 C9 . . 114.9(3) ?
C7 C8 H8A . . 108.5 ?
C9 C8 H8A . . 108.5 ?
C7 C8 H8B . . 108.5 ?
C9 C8 H8B . . 108.5 ?
H8A C8 H8B . . 107.5 ?
C10 C9 C8 . . 113.7(3) ?
C10 C9 S1 . . 110.1(3) ?
C8 C9 S1 . . 106.4(3) ?
C10 C9 H9A . . 108.8 ?
C8 C9 H9A . . 108.8 ?
S1 C9 H9A . . 108.8 ?
C9 C10 C11 . . 113.2(3) ?
C9 C10 H10A . . 108.9 ?
C11 C10 H10A . . 108.9 ?
C9 C10 H10B . . 108.9 ?
C11 C10 H10B . . 108.9 ?
H10A C10 H10B . . 107.7 ?
C12 C11 C10 . . 112.6(3) ?
C12 C11 H11A . . 109.1 ?
C10 C11 H11A . . 109.1 ?
C12 C11 H11B . . 109.1 ?
C10 C11 H11B . . 109.1 ?
H11A C11 H11B . . 107.8 ?
C11 C12 C13 . . 114.0(3) ?
C11 C12 H12A . . 108.8 ?
C13 C12 H12A . . 108.8 ?
C11 C12 H12B . . 108.8 ?
C13 C12 H12B . . 108.8 ?
H12A C12 H12B . . 107.7 ?
C12 C13 C14 . . 114.1(3) ?
C12 C13 S1 . . 110.2(3) ?
C14 C13 S1 . . 104.6(3) ?
C12 C13 H13A . . 109.2 ?
C14 C13 H13A . . 109.2 ?
S1 C13 H13A . . 109.2 ?
C15 C14 C13 . . 116.0(3) ?
C15 C14 H14A . . 108.3 ?
C13 C14 H14A . . 108.3 ?
C15 C14 H14B . . 108.3 ?
C13 C14 H14B . . 108.3 ?
H14A C14 H14B . . 107.4 ?
O2 C15 C16 . . 121.3(4) ?
O2 C15 C14 . . 121.8(4) ?
C16 C15 C14 . . 117.0(4) ?
C21 C16 C17 . . 118.6(4) ?
C21 C16 C15 . . 122.9(4) ?
C17 C16 C15 . . 118.5(4) ?
C18 C17 C16 . . 120.4(4) ?
C18 C17 H17A . . 119.8 ?
C16 C17 H17A . . 119.8 ?
C19 C18 C17 . . 119.6(4) ?
C19 C18 H18A . . 120.2 ?
C17 C18 H18A . . 120.2 ?
C18 C19 C20 . . 121.5(4) ?
C18 C19 Br2 . . 120.3(4) ?
C20 C19 Br2 . . 118.1(4) ?
C19 C20 C21 . . 119.3(5) ?
C19 C20 H20A . . 120.4 ?
C21 C20 H20A . . 120.4 ?
C20 C21 C16 . . 120.5(4) ?
C20 C21 H21A . . 119.8 ?
C16 C21 H21A . . 119.8 ?

loop_
_geom_bond_atom_site_label_1
_geom_bond_atom_site_label_2
_geom_bond_site_symmetry_2
_geom_bond_distance
_geom_bond_publ_flag
Br1 C4 . 1.895(4) ?
Br2 C19 . 1.906(4) ?
S1 C9 . 1.819(4) ?
S1 C13 . 1.820(4) ?
O1 C7 . 1.210(5) ?
O2 C15 . 1.209(5) ?
C1 C2 . 1.389(5) ?
C1 C6 . 1.395(5) ?
C1 C7 . 1.497(6) ?
C2 C3 . 1.386(6) ?
C2 H2A . 0.9300 ?
C3 C4 . 1.377(6) ?
C3 H3A . 0.9300 ?
C4 C5 . 1.375(6) ?
C5 C6 . 1.381(6) ?
C5 H5A . 0.9300 ?
C6 H6A . 0.9300 ?
C7 C8 . 1.513(5) ?
C8 C9 . 1.523(6) ?
C8 H8A . 0.9700 ?
C8 H8B . 0.9700 ?
C9 C10 . 1.512(5) ?
C9 H9A . 0.9800 ?
C10 C11 . 1.528(6) ?
C10 H10A . 0.9700 ?
C10 H10B . 0.9700 ?
C11 C12 . 1.518(6) ?
C11 H11A . 0.9700 ?
C11 H11B . 0.9700 ?
C12 C13 . 1.518(5) ?
C12 H12A . 0.9700 ?
C12 H12B . 0.9700 ?
C13 C14 . 1.523(5) ?
C13 H13A . 0.9800 ?
C14 C15 . 1.517(6) ?
C14 H14A . 0.9700 ?
C14 H14B . 0.9700 ?
C15 C16 . 1.500(5) ?
C16 C21 . 1.389(6) ?
C16 C17 . 1.396(6) ?
C17 C18 . 1.385(6) ?
C17 H17A . 0.9300 ?
C18 C19 . 1.354(6) ?
C18 H18A . 0.9300 ?
C19 C20 . 1.376(7) ?
C20 C21 . 1.385(6) ?
C20 H20A . 0.9300 ?
C21 H21A . 0.9300 ?
